data_2226521
loop_
_publ_author_name
'Hao, Cheng-Jun'
'Cao, Yun-Li'

_publ_section_title
;
 Hexaaquamanganese(II) 4,4'-(1,2-dihydroxyethane-1,2-diyl)dibenzoate
 monohydrate
;
_journal_coeditor_code HY2318
_journal_issue 7
_journal_name_full 'Acta Crystallographica Section E'
_journal_page_first m809
_journal_paper_doi 10.1107/S1600536810022300
_journal_volume 66
_journal_year 2010
_chemical_formula_iupac '[Mn (H2 O)6] (C16 H12 O6), H2 O'
_chemical_formula_moiety 'H12 Mn O6 2+, C16 H12 O6 2-, H2 O'
_chemical_formula_sum 'C16 H26 Mn O13'
_chemical_formula_weight 481.31
_chemical_name_systematic
;
Hexaaquamanganese(II) 4,4'-(1,2-dihydroxyethane-1,2-diyl)dibenzoate
monohydrate
;
_space_group_IT_number 11
_symmetry_cell_setting monoclinic
_symmetry_space_group_name_Hall '-P 2yb'
_symmetry_space_group_name_H-M 'P 1 21/m 1'
_atom_sites_solution_hydrogens geom
_atom_sites_solution_primary direct
_atom_sites_solution_secondary difmap
_audit_creation_method SHELXL-97
_cell_angle_alpha 90.00
_cell_angle_beta 104.4200(10)
_cell_angle_gamma 90.00
_cell_formula_units_Z 2
_cell_length_a 6.0803(6)
_cell_length_b 20.643(2)
_cell_length_c 8.6610(9)
_cell_measurement_reflns_used 2215
_cell_measurement_temperature 298(2)
_cell_measurement_theta_max 23.954
_cell_measurement_theta_min 2.478
_cell_volume 1052.84(18)
_computing_cell_refinement 'SAINT (Bruker, 2007)'
_computing_data_collection 'SMART (Bruker, 2007)'
_computing_data_reduction 'SAINT (Bruker, 2007)'
_computing_molecular_graphics 'SHELXTL (Sheldrick, 2008)'
_computing_publication_material 'SHELXTL (Sheldrick, 2008)'
_computing_structure_refinement 'SHELXL97 (Sheldrick, 2008)'
_computing_structure_solution 'SHELXS97 (Sheldrick, 2008)'
_diffrn_ambient_temperature 298(2)
_diffrn_measured_fraction_theta_full 0.997
_diffrn_measured_fraction_theta_max 0.997
_diffrn_measurement_device_type 'Bruker SMART 1000 CCD'
_diffrn_measurement_method '\f and \w scans'
_diffrn_radiation_monochromator graphite
_diffrn_radiation_source 'fine-focus sealed tube'
_diffrn_radiation_type MoK\a
_diffrn_radiation_wavelength 0.71073
_diffrn_reflns_av_R_equivalents 0.0236
_diffrn_reflns_av_sigmaI/netI 0.0279
_diffrn_reflns_limit_h_max 6
_diffrn_reflns_limit_h_min -7
_diffrn_reflns_limit_k_max 22
_diffrn_reflns_limit_k_min -24
_diffrn_reflns_limit_l_max 9
_diffrn_reflns_limit_l_min -10
_diffrn_reflns_number 5275
_diffrn_reflns_theta_full 24.99
_diffrn_reflns_theta_max 24.99
_diffrn_reflns_theta_min 1.97
_diffrn_standards_number 0
_exptl_absorpt_coefficient_mu 0.692
_exptl_absorpt_correction_T_max 0.8856
_exptl_absorpt_correction_T_min 0.7598
_exptl_absorpt_correction_type multi-scan
_exptl_absorpt_process_details '(SADABS; Bruker, 2001)'
_exptl_crystal_colour colorless
_exptl_crystal_density_diffrn 1.518
_exptl_crystal_density_method 'not measured'
_exptl_crystal_description block
_exptl_crystal_F_000 502
_exptl_crystal_size_max 0.42
_exptl_crystal_size_mid 0.21
_exptl_crystal_size_min 0.18
_refine_diff_density_max 0.840
_refine_diff_density_min -0.330
_refine_ls_extinction_method none
_refine_ls_goodness_of_fit_ref 1.225
_refine_ls_hydrogen_treatment constr
_refine_ls_matrix_type full
_refine_ls_number_parameters 142
_refine_ls_number_reflns 1899
_refine_ls_number_restraints 0
_refine_ls_restrained_S_all 1.225
_refine_ls_R_factor_all 0.0648
_refine_ls_R_factor_gt 0.0565
_refine_ls_shift/su_max 0.000
_refine_ls_shift/su_mean 0.000
_refine_ls_structure_factor_coef Fsqd
_refine_ls_weighting_details 'calc w=1/[\s^2^(Fo^2^)+(0.0292P)^2^+3.0592P] where P=(Fo^2^+2Fc^2^)/3'
_refine_ls_weighting_scheme calc
_refine_ls_wR_factor_gt 0.1365
_refine_ls_wR_factor_ref 0.1399
_reflns_number_gt 1647
_reflns_number_total 1899
_reflns_threshold_expression I>2\s(I)
_cod_data_source_file hy2318.cif
_cod_data_source_block I
_cod_original_cell_volume 1052.84(19)
_cod_original_sg_symbol_H-M 'P 21/m'
_cod_database_code 2226521
_cod_database_fobs_code 2226521

loop_
_symmetry_equiv_pos_as_xyz
'x, y, z'
'-x, y+1/2, -z'
'-x, -y, -z'
'x, -y-1/2, z'

loop_
_atom_site_type_symbol
_atom_site_label
_atom_site_fract_x
_atom_site_fract_y
_atom_site_fract_z
_atom_site_U_iso_or_equiv
_atom_site_adp_type
_atom_site_calc_flag
_atom_site_refinement_flags
_atom_site_occupancy
_atom_site_disorder_assembly
_atom_site_disorder_group
Mn Mn1 0.65486(15) 0.7500 0.46088(10) 0.0289(3) Uani d S 1 . .
O O1 1.0818(5) 0.64065(16) 1.2067(4) 0.0444(8) Uani d . 1 . .
O O2 1.3265(5) 0.64967(19) 1.0567(4) 0.0567(10) Uani d . 1 . .
O O3 0.6710(6) 0.42818(15) 0.5229(4) 0.0472(9) Uani d . 1 . .
H H3 0.7538 0.4103 0.6004 0.071 Uiso calc R 1 . .
O O4 0.2836(6) 0.7500 0.3483(5) 0.0296(9) Uani d S 1 . .
H H4C 0.2168 0.7166 0.3015 0.036 Uiso d R 1 . .
O O5 1.0130(7) 0.7500 0.5635(5) 0.0533(14) Uani d S 1 . .
H H5C 1.0885 0.7500 0.4931 0.064 Uiso d SR 1 . .
H H5D 1.1062 0.7500 0.6548 0.064 Uiso d SR 1 . .
O O6 0.5811(6) 0.67978(16) 0.6304(4) 0.0477(8) Uani d . 1 . .
H H6C 0.5029 0.6476 0.5861 0.057 Uiso d R 1 . .
H H6D 0.5095 0.6985 0.6904 0.057 Uiso d R 1 . .
O O7 0.6863(5) 0.67266(18) 0.2996(4) 0.0548(10) Uani d . 1 . .
H H7C 0.8061 0.6629 0.2710 0.066 Uiso d R 1 . .
H H7D 0.5724 0.6653 0.2220 0.066 Uiso d R 1 . .
O O8 0.3346(10) 0.7500 0.8464(6) 0.090(2) Uani d S 1 . .
H H8C 0.3323 0.7167 0.9035 0.109 Uiso d R 1 . .
C C1 1.1422(7) 0.6306(2) 1.0792(5) 0.0377(11) Uani d . 1 . .
C C2 0.9858(7) 0.5932(2) 0.9471(5) 0.0321(10) Uani d . 1 . .
C C3 0.7845(7) 0.5675(2) 0.9661(5) 0.0364(10) Uani d . 1 . .
H H3A 0.7415 0.5747 1.0605 0.044 Uiso calc R 1 . .
C C4 0.6454(7) 0.5311(2) 0.8455(5) 0.0371(10) Uani d . 1 . .
H H4 0.5098 0.5144 0.8597 0.045 Uiso calc R 1 . .
C C5 0.7062(7) 0.5195(2) 0.7053(5) 0.0335(10) Uani d . 1 . .
C C6 0.9078(8) 0.5454(2) 0.6850(5) 0.0398(11) Uani d . 1 . .
H H6 0.9505 0.5381 0.5906 0.048 Uiso calc R 1 . .
C C7 1.0457(7) 0.5820(2) 0.8053(5) 0.0387(11) Uani d . 1 . .
H H7 1.1802 0.5993 0.7905 0.046 Uiso calc R 1 . .
C C8 0.5518(8) 0.4795(2) 0.5750(5) 0.0365(10) Uani d . 1 . .
H H8 0.4286 0.4613 0.6160 0.044 Uiso calc R 1 . .

loop_
_atom_site_aniso_label
_atom_site_aniso_U_11
_atom_site_aniso_U_22
_atom_site_aniso_U_33
_atom_site_aniso_U_12
_atom_site_aniso_U_13
_atom_site_aniso_U_23
Mn1 0.0245(5) 0.0337(5) 0.0272(5) 0.000 0.0039(4) 0.000
O1 0.0364(17) 0.051(2) 0.0399(18) 0.0007(15) -0.0016(14) -0.0157(15)
O2 0.0333(19) 0.078(3) 0.052(2) -0.0144(18) -0.0013(15) -0.0261(19)
O3 0.053(2) 0.0349(18) 0.0454(19) 0.0047(15) -0.0045(15) -0.0064(15)
O4 0.026(2) 0.029(2) 0.031(2) 0.000 0.0003(16) 0.000
O5 0.025(2) 0.100(4) 0.032(2) 0.000 0.0016(19) 0.000
O6 0.058(2) 0.0403(19) 0.0434(19) -0.0019(16) 0.0097(16) 0.0080(15)
O7 0.0285(17) 0.078(3) 0.053(2) 0.0039(17) 0.0007(15) -0.0328(19)
O8 0.065(4) 0.169(7) 0.037(3) 0.000 0.012(3) 0.000
C1 0.030(2) 0.037(3) 0.038(3) 0.009(2) -0.0053(19) -0.011(2)
C2 0.028(2) 0.029(2) 0.032(2) 0.0044(18) -0.0058(18) -0.0058(18)
C3 0.037(2) 0.037(2) 0.032(2) -0.001(2) 0.0018(18) -0.0065(19)
C4 0.033(2) 0.036(2) 0.038(2) -0.0057(19) -0.0007(19) -0.003(2)
C5 0.030(2) 0.028(2) 0.035(2) 0.0017(18) -0.0063(18) -0.0048(18)
C6 0.038(3) 0.044(3) 0.034(2) 0.002(2) 0.0021(19) -0.012(2)
C7 0.027(2) 0.045(3) 0.041(3) -0.001(2) 0.0030(19) -0.012(2)
C8 0.037(2) 0.033(2) 0.032(2) 0.001(2) -0.0043(19) -0.0060(19)

loop_
_atom_type_symbol
_atom_type_description
_atom_type_scat_dispersion_real
_atom_type_scat_dispersion_imag
_atom_type_scat_source
C C 0.0033 0.0016 'International Tables Vol C Tables 4.2.6.8 and 6.1.1.4'
H H 0.0000 0.0000 'International Tables Vol C Tables 4.2.6.8 and 6.1.1.4'
O O 0.0106 0.0060 'International Tables Vol C Tables 4.2.6.8 and 6.1.1.4'
Mn Mn 0.3368 0.7283 'International Tables Vol C Tables 4.2.6.8 and 6.1.1.4'

loop_
_geom_angle_atom_site_label_1
_geom_angle_atom_site_label_2
_geom_angle_atom_site_label_3
_geom_angle_site_symmetry_1
_geom_angle_site_symmetry_3
_geom_angle
_geom_angle_publ_flag
O5 Mn1 O7 . . 91.37(12) ?
O5 Mn1 O7 . 4_575 91.37(12) ?
O7 Mn1 O7 . 4_575 95.3(2) ?
O5 Mn1 O6 . 4_575 94.52(13) ?
O7 Mn1 O6 . 4_575 171.61(14) ?
O7 Mn1 O6 4_575 4_575 90.57(14) ?
O5 Mn1 O6 . . 94.52(13) ?
O7 Mn1 O6 . . 90.57(14) ?
O7 Mn1 O6 4_575 . 171.61(14) ?
O6 Mn1 O6 4_575 . 83.01(19) ?
O5 Mn1 O4 . . 178.63(17) ?
O7 Mn1 O4 . . 87.71(11) ?
O7 Mn1 O4 4_575 . 87.71(11) ?
O6 Mn1 O4 4_575 . 86.50(12) ?
O6 Mn1 O4 . . 86.50(12) ?
C8 O3 H3 . . 109.5 ?
Mn1 O4 H4C . . 121.4 ?
Mn1 O5 H5C . . 112.2 ?
Mn1 O5 H5D . . 139.5 ?
H5C O5 H5D . . 108.3 ?
Mn1 O6 H6C . . 113.5 ?
Mn1 O6 H6D . . 109.4 ?
H6C O6 H6D . . 108.4 ?
Mn1 O7 H7C . . 125.7 ?
Mn1 O7 H7D . . 117.3 ?
H7C O7 H7D . . 108.4 ?
O2 C1 O1 . . 123.5(4) ?
O2 C1 C2 . . 117.7(4) ?
O1 C1 C2 . . 118.8(4) ?
C3 C2 C7 . . 118.6(4) ?
C3 C2 C1 . . 121.1(4) ?
C7 C2 C1 . . 120.2(4) ?
C2 C3 C4 . . 120.6(4) ?
C2 C3 H3A . . 119.7 ?
C4 C3 H3A . . 119.7 ?
C5 C4 C3 . . 120.7(4) ?
C5 C4 H4 . . 119.6 ?
C3 C4 H4 . . 119.6 ?
C4 C5 C6 . . 119.0(4) ?
C4 C5 C8 . . 119.9(4) ?
C6 C5 C8 . . 121.1(4) ?
C5 C6 C7 . . 120.1(4) ?
C5 C6 H6 . . 119.9 ?
C7 C6 H6 . . 119.9 ?
C2 C7 C6 . . 120.9(4) ?
C2 C7 H7 . . 119.5 ?
C6 C7 H7 . . 119.5 ?
O3 C8 C5 . . 111.9(3) ?
O3 C8 C8 . 3_666 105.9(4) ?
C5 C8 C8 . 3_666 111.9(4) ?
O3 C8 H8 . . 109.0 ?
C5 C8 H8 . . 109.0 ?
C8 C8 H8 3_666 . 109.0 ?

loop_
_geom_bond_atom_site_label_1
_geom_bond_atom_site_label_2
_geom_bond_site_symmetry_2
_geom_bond_distance
_geom_bond_publ_flag
Mn1 O5 . 2.137(4) ?
Mn1 O7 . 2.161(3) ?
Mn1 O7 4_575 2.161(3) ?
Mn1 O6 4_575 2.187(3) ?
Mn1 O6 . 2.187(3) ?
Mn1 O4 . 2.225(4) ?
O1 C1 . 1.265(5) ?
O2 C1 . 1.248(6) ?
O3 C8 . 1.419(5) ?
O3 H3 . 0.8200 ?
O4 H4C . 0.8500 ?
O5 H5C . 0.8500 ?
O5 H5D . 0.8500 ?
O6 H6C . 0.8500 ?
O6 H6D . 0.8500 ?
O7 H7C . 0.8500 ?
O7 H7D . 0.8500 ?
O8 H8C . 0.8500 ?
C1 C2 . 1.506(6) ?
C2 C3 . 1.381(6) ?
C2 C7 . 1.384(6) ?
C3 C4 . 1.390(6) ?
C3 H3A . 0.9300 ?
C4 C5 . 1.375(6) ?
C4 H4 . 0.9300 ?
C5 C6 . 1.387(6) ?
C5 C8 . 1.520(6) ?
C6 C7 . 1.388(6) ?
C6 H6 . 0.9300 ?
C7 H7 . 0.9300 ?
C8 C8 3_666 1.548(8) ?
C8 H8 . 0.9800 ?

loop_
_geom_hbond_atom_site_label_D
_geom_hbond_atom_site_label_H
_geom_hbond_atom_site_label_A
_geom_hbond_site_symmetry_A
_geom_hbond_distance_DH
_geom_hbond_distance_HA
_geom_hbond_distance_DA
_geom_hbond_angle_DHA
_geom_hbond_publ_flag
O3 H3 O1 3_767 0.82 2.02 2.830(5) 171.9 y
O4 H4C O1 1_454 0.85 1.86 2.712(4) 176.9 y
O5 H5C O4 1_655 0.85 1.93 2.777(6) 175.0 y
O5 H5D O8 1_655 0.85 1.88 2.728(7) 174.5 y
O6 H6C O3 3_666 0.85 1.99 2.840(5) 177.7 y
O6 H6D O8 . 0.85 2.19 3.040(6) 177.7 y
O7 H7C O1 1_554 0.85 1.95 2.799(5) 179.7 y
O7 H7D O2 1_454 0.85 1.82 2.673(4) 179.5 y
O8 H8C O2 1_455 0.85 1.92 2.767(5) 171.9 y

loop_
_geom_torsion_atom_site_label_1
_geom_torsion_atom_site_label_2
_geom_torsion_atom_site_label_3
_geom_torsion_atom_site_label_4
_geom_torsion_site_symmetry_1
_geom_torsion_site_symmetry_2
_geom_torsion_site_symmetry_3
_geom_torsion_site_symmetry_4
_geom_torsion
_geom_torsion_publ_flag
O2 C1 C2 C3 . . . . 176.5(4) ?
O1 C1 C2 C3 . . . . -3.0(6) ?
O2 C1 C2 C7 . . . . -1.2(6) ?
O1 C1 C2 C7 . . . . 179.3(4) ?
C7 C2 C3 C4 . . . . 0.1(7) ?
C1 C2 C3 C4 . . . . -177.6(4) ?
C2 C3 C4 C5 . . . . 0.5(7) ?
C3 C4 C5 C6 . . . . -0.7(7) ?
C3 C4 C5 C8 . . . . 179.9(4) ?
C4 C5 C6 C7 . . . . 0.3(7) ?
C8 C5 C6 C7 . . . . 179.7(4) ?
C3 C2 C7 C6 . . . . -0.5(7) ?
C1 C2 C7 C6 . . . . 177.3(4) ?
C5 C6 C7 C2 . . . . 0.3(7) ?
C4 C5 C8 O3 . . . . -128.0(4) ?
C6 C5 C8 O3 . . . . 52.5(6) ?
C4 C5 C8 C8 . . . 3_666 113.3(6) ?
C6 C5 C8 C8 . . . 3_666 -66.1(6) ?
